data_1560234
loop_
_publ_author_name
'Zhao, Chong'
'Liu, Fupin'
'Feng, Lai'
'Nie, Mingzhe'
'Lu, Yuxi'
'Zhang, Jie'
'Wang, Chunru'
'Wang, Taishan'

_publ_section_title
;
 Construction of a double-walled carbon nanoring.
;
_journal_issue 9
_journal_name_full Nanoscale
_journal_page_first 4880
_journal_page_last 4886
_journal_paper_doi 10.1039/d0nr08931a
_journal_volume 13
_journal_year 2021
_chemical_formula_moiety 'C55 H38 Cl2'
_chemical_formula_sum 'C55 H38 Cl2'
_chemical_formula_weight 769.75
_chemical_name_common ;6cpp@12cpp;
_space_group_crystal_system monoclinic
_space_group_IT_number 14
_space_group_name_Hall '-P 2ybc'
_space_group_name_H-M_alt 'P 1 21/c 1'
_atom_sites_solution_hydrogens geom
_audit_creation_method SHELXL-2018/3
_audit_update_record
;
2020-06-30 deposited with the CCDC.	2021-01-28 downloaded from the CCDC.
;
_cell_angle_alpha 90
_cell_angle_beta 95.509(10)
_cell_angle_gamma 90
_cell_formula_units_Z 4
_cell_length_a 6.2639(6)
_cell_length_b 22.294(2)
_cell_length_c 30.280(4)
_cell_measurement_reflns_used 37411
_cell_measurement_temperature 170(2)
_cell_measurement_theta_max 27.484
_cell_measurement_theta_min 3.398
_cell_volume 4209.0(8)
_computing_structure_refinement 'SHELXL-2018/3 (Sheldrick, 2018)'
_computing_structure_solution 'SHELXT 2014/5 (Sheldrick, 2014)'
_diffrn_ambient_temperature 170(2)
_diffrn_measured_fraction_theta_full 0.998
_diffrn_measured_fraction_theta_max 0.996
_diffrn_measurement_device_type 'multiwire proportional'
_diffrn_measurement_method 'phi and omega scans'
_diffrn_radiation_type MoK\a
_diffrn_radiation_wavelength 0.71073
_diffrn_reflns_av_R_equivalents 0.2142
_diffrn_reflns_av_unetI/netI 0.2773
_diffrn_reflns_Laue_measured_fraction_full 0.998
_diffrn_reflns_Laue_measured_fraction_max 0.996
_diffrn_reflns_limit_h_max 6
_diffrn_reflns_limit_h_min -8
_diffrn_reflns_limit_k_max 24
_diffrn_reflns_limit_k_min -28
_diffrn_reflns_limit_l_max 39
_diffrn_reflns_limit_l_min -39
_diffrn_reflns_number 37411
_diffrn_reflns_point_group_measured_fraction_full 0.998
_diffrn_reflns_point_group_measured_fraction_max 0.996
_diffrn_reflns_theta_full 25.242
_diffrn_reflns_theta_max 27.484
_diffrn_reflns_theta_min 3.398
_exptl_absorpt_coefficient_mu 0.191
_exptl_absorpt_correction_type none
_exptl_crystal_colour yellow
_exptl_crystal_density_diffrn 1.215
_exptl_crystal_description block
_exptl_crystal_F_000 1608
_exptl_crystal_size_max 0.300
_exptl_crystal_size_mid 0.040
_exptl_crystal_size_min 0.030
_refine_diff_density_max 0.405
_refine_diff_density_min -0.300
_refine_diff_density_rms 0.060
_refine_ls_extinction_coef 0.0018(9)
_refine_ls_extinction_expression Fc^*^=kFc[1+0.001xFc^2^\l^3^/sin(2\q)]^-1/4^
_refine_ls_extinction_method 'SHELXL-2018/3 (Sheldrick 2018)'
_refine_ls_goodness_of_fit_ref 1.066
_refine_ls_hydrogen_treatment constr
_refine_ls_matrix_type full
_refine_ls_number_parameters 515
_refine_ls_number_reflns 9593
_refine_ls_number_restraints 366
_refine_ls_restrained_S_all 1.063
_refine_ls_R_factor_all 0.3507
_refine_ls_R_factor_gt 0.1876
_refine_ls_shift/su_max 0.000
_refine_ls_shift/su_mean 0.000
_refine_ls_structure_factor_coef Fsqd
_refine_ls_weighting_details 'w=1/[\s^2^(Fo^2^)+(0.1571P)^2^+2.6101P] where P=(Fo^2^+2Fc^2^)/3'
_refine_ls_weighting_scheme calc
_refine_ls_wR_factor_gt 0.3752
_refine_ls_wR_factor_ref 0.4620
_reflns_Friedel_coverage 0.000
_reflns_number_gt 2971
_reflns_number_total 9593
_reflns_threshold_expression 'I > 2\s(I)'
_cod_data_source_file d0nr08931a2.cif
_cod_data_source_block 6cpp@12cpp
_cod_depositor_comments 'Adding full bibliography for 1560234.cif.'
_cod_original_sg_symbol_H-M 'P 21/c'
_cod_database_code 1560234
_shelx_shelxl_version_number 2018/3
_shelx_space_group_comment
;
The symmetry employed for this shelxl refinement is uniquely defined
by the following loop, which should always be used as a source of
symmetry information in preference to the above space-group names.
They are only intended as comments.
;
_shelx_estimated_absorpt_t_min 0.945
_shelx_estimated_absorpt_t_max 0.994

loop_
_space_group_symop_operation_xyz
'x, y, z'
'-x, y+1/2, -z+1/2'
'-x, -y, -z'
'x, -y-1/2, z-1/2'

loop_
_atom_site_label
_atom_site_type_symbol
_atom_site_fract_x
_atom_site_fract_y
_atom_site_fract_z
_atom_site_U_iso_or_equiv
_atom_site_adp_type
_atom_site_occupancy
_atom_site_site_symmetry_order
_atom_site_calc_flag
_atom_site_refinement_flags_posn
_atom_site_refinement_flags_adp
_atom_site_refinement_flags_occupancy
_atom_site_disorder_assembly
_atom_site_disorder_group
C1 C 0.6367(16) 1.0671(7) 0.1261(3) 0.103(4) Uani 1 1 d . U . . .
C2 C 0.4847(19) 1.0329(7) 0.1470(4) 0.120(4) Uani 1 1 d . U . . .
H2 H 0.377472 1.053531 0.161154 0.145 Uiso 1 1 calc R U . . .
C3 C 0.4848(18) 0.9705(7) 0.1477(3) 0.113(4) Uani 1 1 d . U . . .
H3 H 0.380473 0.949494 0.162463 0.135 Uiso 1 1 calc R U . . .
C4 C 0.6398(17) 0.9386(7) 0.1265(4) 0.111(4) Uani 1 1 d . U . . .
C5 C 0.8197(15) 0.9714(6) 0.1160(3) 0.100(4) Uani 1 1 d . U . . .
H5 H 0.947439 0.951081 0.110212 0.120 Uiso 1 1 calc R U . . .
C6 C 0.8106(17) 1.0316(7) 0.1141(4) 0.107(4) Uani 1 1 d . U . . .
H6 H 0.929576 1.052061 0.103851 0.129 Uiso 1 1 calc R U . . .
C7 C 0.5961(17) 0.8806(6) 0.1062(5) 0.116(4) Uani 1 1 d . U . . .
C8 C 0.3897(18) 0.8686(5) 0.0862(5) 0.118(4) Uani 1 1 d . U . . .
H8 H 0.271444 0.884605 0.099683 0.142 Uiso 1 1 calc R U . . .
C9 C 0.3477(19) 0.8358(5) 0.0490(5) 0.122(4) Uani 1 1 d . U . . .
H9 H 0.203389 0.827203 0.038226 0.146 Uiso 1 1 calc R U . . .
C10 C 0.5205(19) 0.8138(5) 0.0254(6) 0.122(4) Uani 1 1 d . U . . .
C11 C 0.715(2) 0.8125(5) 0.0517(6) 0.128(5) Uani 1 1 d . U . . .
H11 H 0.823398 0.787178 0.042139 0.154 Uiso 1 1 calc R U . . .
C12 C 0.763(2) 0.8436(6) 0.0892(5) 0.126(5) Uani 1 1 d . U . . .
H12 H 0.903129 0.841664 0.104417 0.152 Uiso 1 1 calc R U . . .
C13 C 0.491(2) 0.8129(5) -0.0229(7) 0.133(4) Uani 1 1 d . U . . .
C14 C 0.297(2) 0.8103(5) -0.0474(6) 0.133(5) Uani 1 1 d . U . . .
H14 H 0.188026 0.785669 -0.037102 0.160 Uiso 1 1 calc R U . . .
C15 C 0.2514(18) 0.8407(6) -0.0853(5) 0.114(4) Uani 1 1 d . U . . .
H15 H 0.113024 0.838002 -0.101006 0.137 Uiso 1 1 calc R U . . .
C16 C 0.415(2) 0.8773(7) -0.1019(5) 0.124(4) Uani 1 1 d . U . . .
C17 C 0.620(2) 0.8676(6) -0.0831(5) 0.124(4) Uani 1 1 d . U . . .
H17 H 0.735194 0.882245 -0.098231 0.149 Uiso 1 1 calc R U . . .
C18 C 0.667(2) 0.8388(6) -0.0446(6) 0.141(5) Uani 1 1 d . U . . .
H18 H 0.810998 0.835401 -0.031780 0.169 Uiso 1 1 calc R U . . .
C19 C 0.5142(16) 0.8716(5) 0.4668(5) 0.108(4) Uani 1 1 d . U . . .
C20 C 0.7164(18) 0.8472(5) 0.4628(5) 0.117(4) Uani 1 1 d . U . . .
H20 H 0.818404 0.843482 0.487941 0.141 Uiso 1 1 calc R U . . .
C21 C 0.7642(18) 0.8289(6) 0.4223(5) 0.116(4) Uani 1 1 d . U . . .
H21 H 0.906172 0.815275 0.419650 0.139 Uiso 1 1 calc R U . . .
C22 C 0.6174(18) 0.8284(6) 0.3832(5) 0.110(4) Uani 1 1 d . U . . .
C23 C 0.4185(19) 0.8570(5) 0.3897(5) 0.116(4) Uani 1 1 d . U . . .
H23 H 0.315611 0.862022 0.364847 0.140 Uiso 1 1 calc R U . . .
C24 C 0.3699(18) 0.8774(5) 0.4297(5) 0.114(4) Uani 1 1 d . U . . .
H24 H 0.234903 0.895895 0.432194 0.136 Uiso 1 1 calc R U . . .
C25 C 0.6504(17) 0.7913(5) 0.3450(5) 0.108(4) Uani 1 1 d . U . . .
C26 C 0.848(2) 0.7882(7) 0.3272(5) 0.126(5) Uani 1 1 d . U . . .
H26 H 0.953496 0.817726 0.335200 0.151 Uiso 1 1 calc R U . . .
C27 C 0.8903(19) 0.7444(6) 0.2992(5) 0.118(5) Uani 1 1 d . U . . .
H27 H 1.028438 0.742805 0.288709 0.142 Uiso 1 1 calc R U . . .
C28 C 0.7355(15) 0.7002(6) 0.2844(4) 0.102(4) Uani 1 1 d . U . . .
C29 C 0.5316(17) 0.7065(6) 0.2992(4) 0.105(4) Uani 1 1 d . U . . .
H29 H 0.420324 0.679465 0.288965 0.126 Uiso 1 1 calc R U . . .
C30 C 0.4908(16) 0.7513(5) 0.3284(4) 0.107(4) Uani 1 1 d . U . . .
H30 H 0.350529 0.755157 0.337537 0.129 Uiso 1 1 calc R U . . .
C31 C 0.7836(14) 0.6434(6) 0.2629(4) 0.097(3) Uani 1 1 d . U . . .
C32 C 0.9715(14) 0.6133(6) 0.2748(4) 0.103(4) Uani 1 1 d . U . . .
H32 H 1.089123 0.634804 0.289237 0.123 Uiso 1 1 calc R U . . .
C33 C 0.9961(14) 0.5520(6) 0.2664(3) 0.097(3) Uani 1 1 d . U . . .
H33 H 1.124555 0.532036 0.277185 0.117 Uiso 1 1 calc R U . . .
C34 C 0.8304(13) 0.5197(6) 0.2418(3) 0.084(3) Uani 1 1 d . U . . .
C35 C 0.6549(16) 0.5522(6) 0.2263(3) 0.102(4) Uani 1 1 d . U . . .
H35 H 0.542733 0.531896 0.209007 0.123 Uiso 1 1 calc R U . . .
C36 C 0.6293(15) 0.6125(6) 0.2341(4) 0.105(4) Uani 1 1 d . U . . .
H36 H 0.508598 0.633273 0.220236 0.126 Uiso 1 1 calc R U . . .
C37 C 0.8293(14) 0.4548(6) 0.2450(3) 0.081(3) Uani 1 1 d . U . . .
C38 C 0.9975(15) 0.4226(6) 0.2660(3) 0.091(3) Uani 1 1 d . U . . .
H38 H 1.133125 0.441495 0.272037 0.109 Uiso 1 1 calc R U . . .
C39 C 0.9732(14) 0.3634(6) 0.2786(3) 0.089(3) Uani 1 1 d . U . . .
H39 H 1.094579 0.342167 0.291742 0.107 Uiso 1 1 calc R U . . .
C40 C 0.7753(13) 0.3339(5) 0.2724(3) 0.075(3) Uani 1 1 d . U . . .
C41 C 0.6156(16) 0.3638(6) 0.2468(3) 0.090(3) Uani 1 1 d . U . . .
H41 H 0.485180 0.343392 0.238140 0.108 Uiso 1 1 calc R U . . .
C42 C 0.6387(16) 0.4225(6) 0.2333(3) 0.098(3) Uani 1 1 d . U . . .
H42 H 0.523860 0.441481 0.215901 0.118 Uiso 1 1 calc R U . . .
C43 C 0.7323(14) 0.2786(5) 0.2972(3) 0.075(3) Uani 1 1 d . U . . .
C44 C 0.8899(16) 0.2368(5) 0.3109(4) 0.092(3) Uani 1 1 d . U . . .
H44 H 1.022674 0.238773 0.298234 0.111 Uiso 1 1 calc R U . . .
C45 C 0.8656(16) 0.1945(5) 0.3406(4) 0.096(4) Uani 1 1 d . U . . .
H45 H 0.979979 0.167631 0.348921 0.116 Uiso 1 1 calc R U . . .
C46 C 0.6676(13) 0.1892(4) 0.3601(4) 0.078(3) Uani 1 1 d . U . . .
C47 C 0.5068(14) 0.2287(4) 0.3443(4) 0.080(3) Uani 1 1 d . U . . .
H47 H 0.370473 0.225867 0.355486 0.095 Uiso 1 1 calc R U . . .
C48 C 0.5374(13) 0.2708(5) 0.3140(3) 0.073(3) Uani 1 1 d . U . . .
H48 H 0.420899 0.295993 0.303646 0.088 Uiso 1 1 calc R U . . .
C49 C 0.6370(15) 0.1560(4) 0.4011(4) 0.092(3) Uani 1 1 d . U . . .
C50 C 0.7934(15) 0.1616(5) 0.4374(5) 0.100(4) Uani 1 1 d . U . . .
H50 H 0.932025 0.176204 0.432876 0.120 Uiso 1 1 calc R U . . .
C51 C 0.7487(15) 0.1463(5) 0.4788(5) 0.105(4) Uani 1 1 d . U . . .
H51 H 0.859565 0.148844 0.502470 0.126 Uiso 1 1 calc R U . . .
C52 C 0.5446(14) 0.1270(5) 0.4880(5) 0.105(4) Uani 1 1 d . U . . .
C53 C 0.3986(17) 0.1140(4) 0.4502(5) 0.103(4) Uani 1 1 d . U . . .
H53 H 0.267084 0.094367 0.454093 0.124 Uiso 1 1 calc R U . . .
C54 C 0.4442(17) 0.1292(4) 0.4092(5) 0.104(4) Uani 1 1 d . U . . .
H54 H 0.340834 0.121355 0.384779 0.125 Uiso 1 1 calc R U . . .
Cl1S Cl 0.1052(7) 0.4938(2) 0.14856(13) 0.200(2) Uani 1 1 d . . . . .
Cl2S Cl 0.0563(9) 0.49620(15) 0.05389(13) 0.1730(19) Uani 1 1 d . . . . .
C1S C 0.2274(17) 0.4921(5) 0.1013(4) 0.105(4) Uani 1 1 d . . . . .
H1SA H 0.311202 0.454474 0.100677 0.126 Uiso 1 1 calc R U . . .
H1SB H 0.329749 0.525954 0.101618 0.126 Uiso 1 1 calc R U . . .

loop_
_atom_site_aniso_label
_atom_site_aniso_U_11
_atom_site_aniso_U_22
_atom_site_aniso_U_33
_atom_site_aniso_U_23
_atom_site_aniso_U_13
_atom_site_aniso_U_12
C1 0.066(6) 0.197(10) 0.051(6) -0.063(7) 0.036(5) -0.017(7)
C2 0.074(6) 0.236(12) 0.050(6) -0.038(9) 0.001(5) -0.011(9)
C3 0.065(6) 0.229(12) 0.043(6) 0.034(8) 0.004(5) -0.002(9)
C4 0.058(6) 0.190(10) 0.085(7) 0.077(7) -0.002(5) 0.006(7)
C5 0.042(5) 0.190(10) 0.068(6) 0.046(8) 0.000(4) -0.003(7)
C6 0.066(6) 0.191(10) 0.066(7) -0.027(8) 0.015(5) -0.006(8)
C7 0.056(6) 0.134(8) 0.162(9) 0.100(7) 0.037(6) 0.004(6)
C8 0.067(6) 0.085(8) 0.210(12) 0.073(8) 0.054(8) 0.009(6)
C9 0.076(7) 0.065(7) 0.235(13) 0.036(8) 0.066(8) -0.010(6)
C10 0.065(6) 0.055(6) 0.251(12) 0.025(8) 0.039(9) -0.006(5)
C11 0.070(7) 0.071(8) 0.245(14) 0.068(8) 0.021(9) 0.004(6)
C12 0.069(7) 0.112(9) 0.201(12) 0.098(8) 0.026(8) 0.011(7)
C13 0.090(7) 0.063(6) 0.253(12) -0.029(9) 0.045(10) 0.011(6)
C14 0.097(8) 0.064(7) 0.246(14) -0.067(8) 0.054(10) -0.019(7)
C15 0.055(6) 0.097(9) 0.194(12) -0.092(8) 0.031(8) -0.010(6)
C16 0.078(7) 0.141(9) 0.157(11) -0.076(8) 0.037(7) -0.003(8)
C17 0.071(7) 0.135(10) 0.172(12) -0.074(9) 0.043(8) 0.015(7)
C18 0.084(8) 0.118(10) 0.227(14) -0.039(10) 0.048(10) 0.011(7)
C19 0.051(6) 0.083(7) 0.181(11) 0.056(7) -0.035(7) -0.007(5)
C20 0.063(7) 0.087(7) 0.191(12) 0.052(9) -0.044(8) -0.019(6)
C21 0.050(6) 0.105(8) 0.185(12) 0.056(9) -0.031(8) -0.035(6)
C22 0.063(6) 0.101(8) 0.161(10) 0.068(7) -0.019(7) -0.029(6)
C23 0.071(7) 0.105(8) 0.164(11) 0.073(8) -0.034(8) -0.026(6)
C24 0.059(6) 0.101(8) 0.177(12) 0.055(9) -0.013(8) -0.015(6)
C25 0.057(6) 0.100(8) 0.157(9) 0.079(7) -0.038(7) -0.024(6)
C26 0.066(7) 0.144(10) 0.160(11) 0.090(8) -0.029(7) -0.043(8)
C27 0.060(6) 0.146(10) 0.143(11) 0.090(8) -0.010(7) -0.041(7)
C28 0.050(5) 0.130(8) 0.120(8) 0.106(7) -0.020(5) -0.027(6)
C29 0.064(6) 0.122(9) 0.122(9) 0.089(7) -0.026(6) -0.030(7)
C30 0.052(5) 0.112(8) 0.151(10) 0.087(7) -0.024(6) -0.025(6)
C31 0.043(5) 0.150(8) 0.095(7) 0.095(7) -0.006(5) -0.011(6)
C32 0.054(5) 0.143(9) 0.106(8) 0.083(7) -0.018(5) -0.009(6)
C33 0.045(5) 0.167(9) 0.077(7) 0.058(7) -0.005(5) -0.010(6)
C34 0.044(4) 0.165(8) 0.041(5) 0.038(6) 0.000(4) 0.001(5)
C35 0.073(6) 0.168(9) 0.061(6) 0.054(7) -0.018(5) -0.019(7)
C36 0.057(5) 0.164(9) 0.089(7) 0.091(7) -0.019(5) -0.015(7)
C37 0.047(5) 0.162(8) 0.033(5) 0.006(6) 0.005(4) 0.007(6)
C38 0.056(5) 0.148(9) 0.069(7) -0.027(7) 0.005(5) 0.009(6)
C39 0.053(5) 0.139(8) 0.076(7) -0.049(7) 0.007(5) 0.025(6)
C40 0.054(5) 0.117(7) 0.052(5) -0.044(5) -0.004(4) 0.016(5)
C41 0.069(6) 0.151(9) 0.048(6) -0.021(6) -0.004(5) 0.012(7)
C42 0.071(6) 0.174(10) 0.047(6) -0.015(7) -0.004(5) 0.002(7)
C43 0.055(5) 0.101(7) 0.066(6) -0.049(5) -0.002(4) 0.030(5)
C44 0.068(6) 0.105(8) 0.099(8) -0.049(6) -0.016(6) 0.022(6)
C45 0.061(6) 0.090(7) 0.129(9) -0.045(6) -0.041(6) 0.018(6)
C46 0.044(5) 0.064(5) 0.119(8) -0.034(5) -0.027(5) 0.015(4)
C47 0.060(5) 0.083(7) 0.093(8) -0.038(6) -0.006(5) -0.002(5)
C48 0.040(4) 0.099(7) 0.080(7) -0.030(6) 0.003(4) 0.019(5)
C49 0.065(5) 0.047(5) 0.158(9) -0.018(6) -0.028(6) 0.008(4)
C50 0.049(5) 0.078(7) 0.166(11) -0.002(7) -0.024(7) -0.006(5)
C51 0.047(5) 0.084(7) 0.178(11) 0.037(7) -0.022(7) 0.002(5)
C52 0.035(5) 0.094(7) 0.181(11) 0.032(7) -0.016(6) -0.013(5)
C53 0.060(6) 0.063(6) 0.183(12) 0.018(7) -0.009(7) -0.012(5)
C54 0.066(6) 0.062(6) 0.177(11) -0.022(7) -0.023(7) -0.002(5)
Cl1S 0.143(3) 0.359(7) 0.107(3) -0.034(4) 0.050(3) -0.010(4)
Cl2S 0.293(5) 0.093(2) 0.126(3) 0.013(2) -0.021(3) 0.038(3)
C1S 0.105(8) 0.104(9) 0.111(10) 0.008(7) 0.026(7) -0.003(7)

loop_
_atom_type_symbol
_atom_type_description
_atom_type_scat_dispersion_real
_atom_type_scat_dispersion_imag
_atom_type_scat_source
C C 0.0033 0.0016 'International Tables Vol C Tables 4.2.6.8 and 6.1.1.4'
H H 0.0000 0.0000 'International Tables Vol C Tables 4.2.6.8 and 6.1.1.4'
Cl Cl 0.1484 0.1585 'International Tables Vol C Tables 4.2.6.8 and 6.1.1.4'

loop_
_geom_angle_atom_site_label_1
_geom_angle_atom_site_label_2
_geom_angle_atom_site_label_3
_geom_angle
_geom_angle_site_symmetry_1
_geom_angle_site_symmetry_3
_geom_angle_publ_flag
C2 C1 C6 112.4(14) . . ?
C2 C1 C16 123.8(12) . 3_675 ?
C6 C1 C16 118.7(11) . 3_675 ?
C3 C2 C1 123.1(14) . . ?
C3 C2 H2 118.4 . . ?
C1 C2 H2 118.4 . . ?
C2 C3 C4 119.8(13) . . ?
C2 C3 H3 120.1 . . ?
C4 C3 H3 120.1 . . ?
C5 C4 C3 116.4(14) . . ?
C5 C4 C7 119.4(13) . . ?
C3 C4 C7 122.3(12) . . ?
C6 C5 C4 119.8(13) . . ?
C6 C5 H5 120.1 . . ?
C4 C5 H5 120.1 . . ?
C5 C6 C1 125.1(13) . . ?
C5 C6 H6 117.5 . . ?
C1 C6 H6 117.5 . . ?
C8 C7 C4 119.0(12) . . ?
C8 C7 C12 113.6(15) . . ?
C4 C7 C12 122.7(12) . . ?
C9 C8 C7 124.4(14) . . ?
C9 C8 H8 117.8 . . ?
C7 C8 H8 117.8 . . ?
C8 C9 C10 120.2(14) . . ?
C8 C9 H9 119.9 . . ?
C10 C9 H9 119.9 . . ?
C11 C10 C9 112.6(16) . . ?
C11 C10 C13 126.4(14) . . ?
C9 C10 C13 118.2(13) . . ?
C12 C11 C10 126.1(15) . . ?
C12 C11 H11 116.9 . . ?
C10 C11 H11 116.9 . . ?
C11 C12 C7 118.5(14) . . ?
C11 C12 H12 120.8 . . ?
C7 C12 H12 120.8 . . ?
C14 C13 C18 116.5(18) . . ?
C14 C13 C10 124.6(15) . . ?
C18 C13 C10 114.8(15) . . ?
C15 C14 C13 123.3(16) . . ?
C15 C14 H14 118.4 . . ?
C13 C14 H14 118.4 . . ?
C14 C15 C16 119.3(14) . . ?
C14 C15 H15 120.4 . . ?
C16 C15 H15 120.4 . . ?
C17 C16 C15 115.8(16) . . ?
C17 C16 C1 119.6(14) . 3_675 ?
C15 C16 C1 122.0(12) . 3_675 ?
C18 C17 C16 123.8(16) . . ?
C18 C17 H17 118.1 . . ?
C16 C17 H17 118.1 . . ?
C17 C18 C13 118.0(16) . . ?
C17 C18 H18 121.0 . . ?
C13 C18 H18 121.0 . . ?
C24 C19 C20 119.6(15) . . ?
C24 C19 C52 124.1(12) . 3_666 ?
C20 C19 C52 114.0(12) . 3_666 ?
C21 C20 C19 118.6(14) . . ?
C21 C20 H20 120.7 . . ?
C19 C20 H20 120.7 . . ?
C20 C21 C22 124.9(14) . . ?
C20 C21 H21 117.5 . . ?
C22 C21 H21 117.5 . . ?
C21 C22 C23 112.5(14) . . ?
C21 C22 C25 122.3(13) . . ?
C23 C22 C25 123.8(13) . . ?
C24 C23 C22 123.1(14) . . ?
C24 C23 H23 118.4 . . ?
C22 C23 H23 118.4 . . ?
C23 C24 C19 120.7(14) . . ?
C23 C24 H24 119.6 . . ?
C19 C24 H24 119.6 . . ?
C26 C25 C30 117.3(15) . . ?
C26 C25 C22 122.3(12) . . ?
C30 C25 C22 119.9(13) . . ?
C27 C26 C25 121.4(14) . . ?
C27 C26 H26 119.3 . . ?
C25 C26 H26 119.3 . . ?
C26 C27 C28 122.1(14) . . ?
C26 C27 H27 118.9 . . ?
C28 C27 H27 118.9 . . ?
C29 C28 C27 116.4(14) . . ?
C29 C28 C31 117.4(10) . . ?
C27 C28 C31 125.0(11) . . ?
C30 C29 C28 120.6(12) . . ?
C30 C29 H29 119.7 . . ?
C28 C29 H29 119.7 . . ?
C29 C30 C25 121.7(13) . . ?
C29 C30 H30 119.2 . . ?
C25 C30 H30 119.2 . . ?
C32 C31 C36 116.1(13) . . ?
C32 C31 C28 120.8(11) . . ?
C36 C31 C28 122.4(10) . . ?
C31 C32 C33 122.4(11) . . ?
C31 C32 H32 118.8 . . ?
C33 C32 H32 118.8 . . ?
C32 C33 C34 120.3(10) . . ?
C32 C33 H33 119.9 . . ?
C34 C33 H33 119.9 . . ?
C35 C34 C33 116.0(12) . . ?
C35 C34 C37 123.0(10) . . ?
C33 C34 C37 118.8(9) . . ?
C34 C35 C36 124.3(11) . . ?
C34 C35 H35 117.8 . . ?
C36 C35 H35 117.8 . . ?
C35 C36 C31 119.8(10) . . ?
C35 C36 H36 120.1 . . ?
C31 C36 H36 120.1 . . ?
C38 C37 C42 116.2(11) . . ?
C38 C37 C34 122.8(10) . . ?
C42 C37 C34 120.2(10) . . ?
C37 C38 C39 121.5(10) . . ?
C37 C38 H38 119.2 . . ?
C39 C38 H38 119.2 . . ?
C38 C39 C40 122.0(10) . . ?
C38 C39 H39 119.0 . . ?
C40 C39 H39 119.0 . . ?
C41 C40 C39 115.6(11) . . ?
C41 C40 C43 122.0(9) . . ?
C39 C40 C43 121.7(9) . . ?
C40 C41 C42 122.3(11) . . ?
C40 C41 H41 118.9 . . ?
C42 C41 H41 118.9 . . ?
C41 C42 C37 121.3(11) . . ?
C41 C42 H42 119.3 . . ?
C37 C42 H42 119.3 . . ?
C48 C43 C44 115.7(11) . . ?
C48 C43 C40 120.2(8) . . ?
C44 C43 C40 123.4(10) . . ?
C45 C44 C43 123.8(11) . . ?
C45 C44 H44 118.1 . . ?
C43 C44 H44 118.1 . . ?
C44 C45 C46 120.1(10) . . ?
C44 C45 H45 119.9 . . ?
C46 C45 H45 119.9 . . ?
C47 C46 C45 115.8(11) . . ?
C47 C46 C49 117.4(10) . . ?
C45 C46 C49 125.3(9) . . ?
C48 C47 C46 122.2(10) . . ?
C48 C47 H47 118.9 . . ?
C46 C47 H47 118.9 . . ?
C47 C48 C43 122.1(9) . . ?
C47 C48 H48 118.9 . . ?
C43 C48 H48 118.9 . . ?
C54 C49 C50 117.0(13) . . ?
C54 C49 C46 123.3(10) . . ?
C50 C49 C46 118.5(10) . . ?
C51 C50 C49 120.8(11) . . ?
C51 C50 H50 119.6 . . ?
C49 C50 H50 119.6 . . ?
C50 C51 C52 122.3(12) . . ?
C50 C51 H51 118.8 . . ?
C52 C51 H51 118.8 . . ?
C51 C52 C53 115.5(13) . . ?
C51 C52 C19 120.0(12) . 3_666 ?
C53 C52 C19 124.1(10) . 3_666 ?
C54 C53 C52 121.0(11) . . ?
C54 C53 H53 119.5 . . ?
C52 C53 H53 119.5 . . ?
C53 C54 C49 122.3(12) . . ?
C53 C54 H54 118.8 . . ?
C49 C54 H54 118.8 . . ?
Cl1S C1S Cl2S 114.3(6) . . ?
Cl1S C1S H1SA 108.7 . . ?
Cl2S C1S H1SA 108.7 . . ?
Cl1S C1S H1SB 108.7 . . ?
Cl2S C1S H1SB 108.7 . . ?
H1SA C1S H1SB 107.6 . . ?

loop_
_geom_bond_atom_site_label_1
_geom_bond_atom_site_label_2
_geom_bond_distance
_geom_bond_site_symmetry_2
_geom_bond_publ_flag
C1 C2 1.415(16) . ?
C1 C6 1.422(14) . ?
C1 C16 1.460(17) 3_675 ?
C2 C3 1.391(17) . ?
C2 H2 0.9500 . ?
C3 C4 1.407(16) . ?
C3 H3 0.9500 . ?
C4 C5 1.406(14) . ?
C4 C7 1.446(17) . ?
C5 C6 1.345(15) . ?
C5 H5 0.9500 . ?
C6 H6 0.9500 . ?
C7 C8 1.401(16) . ?
C7 C12 1.466(17) . ?
C8 C9 1.347(17) . ?
C8 H8 0.9500 . ?
C9 C10 1.438(16) . ?
C9 H9 0.9500 . ?
C10 C11 1.388(17) . ?
C10 C13 1.46(2) . ?
C11 C12 1.341(18) . ?
C11 H11 0.9500 . ?
C12 H12 0.9500 . ?
C13 C14 1.365(18) . ?
C13 C18 1.456(18) . ?
C14 C15 1.338(18) . ?
C14 H14 0.9500 . ?
C15 C16 1.436(17) . ?
C15 H15 0.9500 . ?
C16 C17 1.373(16) . ?
C17 C18 1.339(17) . ?
C17 H17 0.9500 . ?
C18 H18 0.9500 . ?
C19 C24 1.379(15) . ?
C19 C20 1.395(15) . ?
C19 C52 1.450(16) 3_666 ?
C20 C21 1.353(16) . ?
C20 H20 0.9500 . ?
C21 C22 1.427(16) . ?
C21 H21 0.9500 . ?
C22 C23 1.431(16) . ?
C22 C25 1.452(17) . ?
C23 C24 1.354(16) . ?
C23 H23 0.9500 . ?
C24 H24 0.9500 . ?
C25 C26 1.395(18) . ?
C25 C30 1.397(14) . ?
C26 C27 1.337(17) . ?
C26 H26 0.9500 . ?
C27 C28 1.424(15) . ?
C27 H27 0.9500 . ?
C28 C29 1.401(15) . ?
C28 C31 1.468(16) . ?
C29 C30 1.374(16) . ?
C29 H29 0.9500 . ?
C30 H30 0.9500 . ?
C31 C32 1.373(13) . ?
C31 C36 1.416(15) . ?
C32 C33 1.402(14) . ?
C32 H32 0.9500 . ?
C33 C34 1.414(13) . ?
C33 H33 0.9500 . ?
C34 C35 1.361(13) . ?
C34 C37 1.450(14) . ?
C35 C36 1.377(15) . ?
C35 H35 0.9500 . ?
C36 H36 0.9500 . ?
C37 C38 1.379(13) . ?
C37 C42 1.409(13) . ?
C38 C39 1.387(14) . ?
C38 H38 0.9500 . ?
C39 C40 1.400(12) . ?
C39 H39 0.9500 . ?
C40 C41 1.378(12) . ?
C40 C43 1.480(13) . ?
C41 C42 1.383(14) . ?
C41 H41 0.9500 . ?
C42 H42 0.9500 . ?
C43 C48 1.378(12) . ?
C43 C44 1.392(13) . ?
C44 C45 1.319(14) . ?
C44 H44 0.9500 . ?
C45 C46 1.430(14) . ?
C45 H45 0.9500 . ?
C46 C47 1.387(12) . ?
C46 C49 1.475(14) . ?
C47 C48 1.340(12) . ?
C47 H47 0.9500 . ?
C48 H48 0.9500 . ?
C49 C54 1.390(14) . ?
C49 C50 1.406(13) . ?
C50 C51 1.353(14) . ?
C50 H50 0.9500 . ?
C51 C52 1.403(13) . ?
C51 H51 0.9500 . ?
C52 C53 1.424(15) . ?
C53 C54 1.346(15) . ?
C53 H53 0.9500 . ?
C54 H54 0.9500 . ?
Cl1S C1S 1.687(11) . ?
Cl2S C1S 1.710(12) . ?
C1S H1SA 0.9900 . ?
C1S H1SB 0.9900 . ?

loop_
_geom_torsion_atom_site_label_1
_geom_torsion_atom_site_label_2
_geom_torsion_atom_site_label_3
_geom_torsion_atom_site_label_4
_geom_torsion
_geom_torsion_site_symmetry_1
_geom_torsion_site_symmetry_2
_geom_torsion_site_symmetry_3
_geom_torsion_site_symmetry_4
_geom_torsion_publ_flag
C6 C1 C2 C3 -11.6(16) . . . . ?
C16 C1 C2 C3 142.6(13) 3_675 . . . ?
C1 C2 C3 C4 -0.8(18) . . . . ?
C2 C3 C4 C5 16.4(16) . . . . ?
C2 C3 C4 C7 -147.9(12) . . . . ?
C3 C4 C5 C6 -19.1(16) . . . . ?
C7 C4 C5 C6 145.6(12) . . . . ?
C4 C5 C6 C1 6.4(19) . . . . ?
C2 C1 C6 C5 9.0(16) . . . . ?
C16 C1 C6 C5 -146.7(13) 3_675 . . . ?
C5 C4 C7 C8 -130.0(11) . . . . ?
C3 C4 C7 C8 33.8(17) . . . . ?
C5 C4 C7 C12 24.3(17) . . . . ?
C3 C4 C7 C12 -171.9(10) . . . . ?
C4 C7 C8 C9 143.5(13) . . . . ?
C12 C7 C8 C9 -13.0(16) . . . . ?
C7 C8 C9 C10 -4(2) . . . . ?
C8 C9 C10 C11 19.9(17) . . . . ?
C8 C9 C10 C13 -142.6(13) . . . . ?
C9 C10 C11 C12 -19.8(19) . . . . ?
C13 C10 C11 C12 140.9(16) . . . . ?
C10 C11 C12 C7 3(2) . . . . ?
C8 C7 C12 C11 13.5(16) . . . . ?
C4 C7 C12 C11 -142.1(13) . . . . ?
C11 C10 C13 C14 175.5(12) . . . . ?
C9 C10 C13 C14 -24.8(19) . . . . ?
C11 C10 C13 C18 -28.4(19) . . . . ?
C9 C10 C13 C18 131.3(12) . . . . ?
C18 C13 C14 C15 -14(2) . . . . ?
C10 C13 C14 C15 141.4(15) . . . . ?
C13 C14 C15 C16 1(2) . . . . ?
C14 C15 C16 C17 14.6(17) . . . . ?
C14 C15 C16 C1 -146.8(13) . . . 3_675 ?
C15 C16 C17 C18 -17.2(19) . . . . ?
C1 C16 C17 C18 144.6(15) 3_675 . . . ?
C16 C17 C18 C13 4(2) . . . . ?
C14 C13 C18 C17 12(2) . . . . ?
C10 C13 C18 C17 -146.3(14) . . . . ?
C24 C19 C20 C21 -1.0(17) . . . . ?
C52 C19 C20 C21 162.5(11) 3_666 . . . ?
C19 C20 C21 C22 -4.9(19) . . . . ?
C20 C21 C22 C23 7.8(17) . . . . ?
C20 C21 C22 C25 -159.3(12) . . . . ?
C21 C22 C23 C24 -5.5(16) . . . . ?
C25 C22 C23 C24 161.4(12) . . . . ?
C22 C23 C24 C19 0.4(19) . . . . ?
C20 C19 C24 C23 3.1(17) . . . . ?
C52 C19 C24 C23 -158.6(12) 3_666 . . . ?
C21 C22 C25 C26 -46.8(16) . . . . ?
C23 C22 C25 C26 147.6(10) . . . . ?
C21 C22 C25 C30 124.9(11) . . . . ?
C23 C22 C25 C30 -40.8(16) . . . . ?
C30 C25 C26 C27 -7.4(18) . . . . ?
C22 C25 C26 C27 164.5(12) . . . . ?
C25 C26 C27 C28 3(2) . . . . ?
C26 C27 C28 C29 2.9(17) . . . . ?
C26 C27 C28 C31 -164.3(12) . . . . ?
C27 C28 C29 C30 -3.6(14) . . . . ?
C31 C28 C29 C30 164.7(10) . . . . ?
C28 C29 C30 C25 -1.2(16) . . . . ?
C26 C25 C30 C29 6.7(16) . . . . ?
C22 C25 C30 C29 -165.4(11) . . . . ?
C29 C28 C31 C32 -132.4(9) . . . . ?
C27 C28 C31 C32 34.7(15) . . . . ?
C29 C28 C31 C36 38.0(13) . . . . ?
C27 C28 C31 C36 -154.9(9) . . . . ?
C36 C31 C32 C33 -11.8(14) . . . . ?
C28 C31 C32 C33 159.2(10) . . . . ?
C31 C32 C33 C34 5.0(16) . . . . ?
C32 C33 C34 C35 2.1(14) . . . . ?
C32 C33 C34 C37 -161.3(9) . . . . ?
C33 C34 C35 C36 -1.7(15) . . . . ?
C37 C34 C35 C36 160.9(10) . . . . ?
C34 C35 C36 C31 -5.4(17) . . . . ?
C32 C31 C36 C35 11.9(14) . . . . ?
C28 C31 C36 C35 -158.9(10) . . . . ?
C35 C34 C37 C38 -171.1(9) . . . . ?
C33 C34 C37 C38 -9.0(14) . . . . ?
C35 C34 C37 C42 -2.5(14) . . . . ?
C33 C34 C37 C42 159.7(8) . . . . ?
C42 C37 C38 C39 -5.7(14) . . . . ?
C34 C37 C38 C39 163.3(9) . . . . ?
C37 C38 C39 C40 -2.9(15) . . . . ?
C38 C39 C40 C41 10.2(13) . . . . ?
C38 C39 C40 C43 -161.3(9) . . . . ?
C39 C40 C41 C42 -8.9(13) . . . . ?
C43 C40 C41 C42 162.5(9) . . . . ?
C40 C41 C42 C37 0.5(16) . . . . ?
C38 C37 C42 C41 7.0(14) . . . . ?
C34 C37 C42 C41 -162.4(9) . . . . ?
C41 C40 C43 C48 -32.4(12) . . . . ?
C39 C40 C43 C48 138.5(9) . . . . ?
C41 C40 C43 C44 158.1(8) . . . . ?
C39 C40 C43 C44 -31.1(13) . . . . ?
C48 C43 C44 C45 -4.9(14) . . . . ?
C40 C43 C44 C45 165.1(9) . . . . ?
C43 C44 C45 C46 0.9(16) . . . . ?
C44 C45 C46 C47 2.8(14) . . . . ?
C44 C45 C46 C49 -162.8(10) . . . . ?
C45 C46 C47 C48 -2.4(13) . . . . ?
C49 C46 C47 C48 164.3(9) . . . . ?
C46 C47 C48 C43 -1.7(14) . . . . ?
C44 C43 C48 C47 5.3(13) . . . . ?
C40 C43 C48 C47 -165.1(9) . . . . ?
C47 C46 C49 C54 44.0(13) . . . . ?
C45 C46 C49 C54 -150.6(9) . . . . ?
C47 C46 C49 C50 -122.7(10) . . . . ?
C45 C46 C49 C50 42.7(14) . . . . ?
C54 C49 C50 C51 -5.8(15) . . . . ?
C46 C49 C50 C51 161.8(10) . . . . ?
C49 C50 C51 C52 -2.9(18) . . . . ?
C50 C51 C52 C53 10.9(16) . . . . ?
C50 C51 C52 C19 -161.6(11) . . . 3_666 ?
C51 C52 C53 C54 -10.6(16) . . . . ?
C19 C52 C53 C54 161.4(11) 3_666 . . . ?
C52 C53 C54 C49 2.5(17) . . . . ?
C50 C49 C54 C53 6.0(15) . . . . ?
C46 C49 C54 C53 -161.0(10) . . . . ?
